data_7240482
loop_
_publ_author_name
'Wang, Ling-Yang'
'Yu, Yueming'
'Yu, Ming-Chao'
'Li, Yan-Tuan'
'Wu, Zhi-Yong'
'Yan, Cui-Wei'

_publ_section_title
;
 A crystalline solid adduct of sulfathiazole-amantadine: The first
 dual-drug molecular salt containing both antiviral and antibacterial
 ingredients
;
_journal_name_full CrystEngComm
_journal_paper_doi 10.1039/D0CE00368A
_journal_year 2020
_chemical_formula_moiety 'C9 H8 N3 O2 S2 +, C10 H18 N -'
_chemical_formula_sum 'C19 H26 N4 O2 S2'
_chemical_formula_weight 406.56
_chemical_name_common 'Sulfathiazole amantadine salt'
_chemical_name_systematic '4-Amino-N-(1,3-thiazol-2(3H)-ylidene)benzenesulfonamide 1-Adamantylammonium salt'
_space_group_crystal_system monoclinic
_space_group_IT_number 14
_space_group_name_Hall '-P 2ybc'
_space_group_name_H-M_alt 'P 1 21/c 1'
_atom_sites_solution_hydrogens difmap
_audit_creation_method SHELXL-2018/3
_audit_update_record
;
2020-02-29 deposited with the CCDC.	2020-05-07 downloaded from the CCDC.
;
_cell_angle_alpha 90
_cell_angle_beta 101.100(2)
_cell_angle_gamma 90
_cell_formula_units_Z 4
_cell_length_a 8.8101(4)
_cell_length_b 17.1707(8)
_cell_length_c 13.2499(7)
_cell_measurement_reflns_used 7643
_cell_measurement_temperature 296(2)
_cell_measurement_theta_max 26.580
_cell_measurement_theta_min 3.130
_cell_volume 1966.89(17)
_computing_structure_refinement 'SHELXL-2018/3 (Sheldrick, 2018)'
_diffrn_ambient_temperature 296(2)
_diffrn_measured_fraction_theta_full 0.998
_diffrn_measured_fraction_theta_max 0.996
_diffrn_measurement_device_type Bruker
_diffrn_radiation_type MoK\a
_diffrn_radiation_wavelength 0.71073
_diffrn_reflns_av_R_equivalents 0.0687
_diffrn_reflns_av_unetI/netI 0.0546
_diffrn_reflns_Laue_measured_fraction_full 0.998
_diffrn_reflns_Laue_measured_fraction_max 0.996
_diffrn_reflns_limit_h_max 11
_diffrn_reflns_limit_h_min -11
_diffrn_reflns_limit_k_max 22
_diffrn_reflns_limit_k_min -22
_diffrn_reflns_limit_l_max 17
_diffrn_reflns_limit_l_min -17
_diffrn_reflns_number 31036
_diffrn_reflns_point_group_measured_fraction_full 0.998
_diffrn_reflns_point_group_measured_fraction_max 0.996
_diffrn_reflns_theta_full 25.242
_diffrn_reflns_theta_max 27.537
_diffrn_reflns_theta_min 3.292
_exptl_absorpt_coefficient_mu 0.293
_exptl_crystal_colour colourless
_exptl_crystal_density_diffrn 1.373
_exptl_crystal_description block
_exptl_crystal_F_000 864
_exptl_crystal_recrystallization_method 'Re-crystallisation from solvent: ethanol/acetone/water'
_exptl_crystal_size_max 0.232
_exptl_crystal_size_mid 0.145
_exptl_crystal_size_min 0.103
_refine_diff_density_max 0.299
_refine_diff_density_min -0.368
_refine_diff_density_rms 0.050
_refine_ls_extinction_coef 0.0180(11)
_refine_ls_extinction_expression Fc^*^=kFc[1+0.001xFc^2^\l^3^/sin(2\q)]^-1/4^
_refine_ls_extinction_method 'SHELXL-2018/3 (Sheldrick 2018)'
_refine_ls_goodness_of_fit_ref 1.016
_refine_ls_hydrogen_treatment refall
_refine_ls_matrix_type full
_refine_ls_number_parameters 349
_refine_ls_number_reflns 4517
_refine_ls_number_restraints 0
_refine_ls_restrained_S_all 1.016
_refine_ls_R_factor_all 0.0949
_refine_ls_R_factor_gt 0.0500
_refine_ls_shift/su_max 0.000
_refine_ls_shift/su_mean 0.000
_refine_ls_structure_factor_coef Fsqd
_refine_ls_weighting_details 'w=1/[\s^2^(Fo^2^)+(0.0429P)^2^+0.7988P] where P=(Fo^2^+2Fc^2^)/3'
_refine_ls_weighting_scheme calc
_refine_ls_wR_factor_gt 0.0935
_refine_ls_wR_factor_ref 0.1083
_reflns_Friedel_coverage 0.000
_reflns_number_gt 2955
_reflns_number_total 4517
_reflns_threshold_expression 'I > 2\s(I)'
_cod_data_source_file d0ce00368a2.cif
_cod_data_source_block shelx
_cod_original_sg_symbol_H-M 'P 21/c'
_cod_database_code 7240482
_shelx_shelxl_version_number 2018/3
_shelx_space_group_comment
;
The symmetry employed for this shelxl refinement is uniquely defined
by the following loop, which should always be used as a source of
symmetry information in preference to the above space-group names.
They are only intended as comments.
;
_shelx_estimated_absorpt_t_min 0.935
_shelx_estimated_absorpt_t_max 0.970

loop_
_space_group_symop_operation_xyz
'x, y, z'
'-x, y+1/2, -z+1/2'
'-x, -y, -z'
'x, -y-1/2, z-1/2'

loop_
_atom_site_label
_atom_site_type_symbol
_atom_site_fract_x
_atom_site_fract_y
_atom_site_fract_z
_atom_site_U_iso_or_equiv
_atom_site_adp_type
_atom_site_occupancy
_atom_site_site_symmetry_order
_atom_site_calc_flag
_atom_site_refinement_flags_posn
_atom_site_refinement_flags_adp
_atom_site_refinement_flags_occupancy
_atom_site_disorder_assembly
_atom_site_disorder_group
S1 S 0.98665(7) -0.00188(4) 0.37591(4) 0.0443(2) Uani 1 1 d . . . . .
S2 S 0.67792(6) 0.01655(3) 0.20765(4) 0.03487(17) Uani 1 1 d . . . . .
O1 O 0.56157(18) 0.00649(10) 0.11552(13) 0.0538(5) Uani 1 1 d . . . . .
O2 O 0.65754(19) -0.03048(9) 0.29408(13) 0.0483(4) Uani 1 1 d . . . . .
N1 N 1.1078(2) 0.00122(10) 0.21465(13) 0.0376(5) Uani 1 1 d . . . . .
N2 N 0.83781(19) 0.00449(10) 0.17199(12) 0.0326(4) Uani 1 1 d . . . . .
N3 N 0.6128(4) 0.34645(16) 0.3249(3) 0.0758(9) Uani 1 1 d . . . . .
C1 C 0.9722(2) 0.00185(11) 0.24241(15) 0.0279(5) Uani 1 1 d . . . . .
C2 C 1.2258(3) -0.00078(14) 0.3000(2) 0.0444(6) Uani 1 1 d . . . . .
C3 C 1.1844(3) -0.00177(15) 0.3913(2) 0.0488(7) Uani 1 1 d . . . . .
C4 C 0.6676(2) 0.11447(12) 0.24624(16) 0.0316(5) Uani 1 1 d . . . . .
C5 C 0.6200(2) 0.13314(14) 0.33667(17) 0.0360(5) Uani 1 1 d . . . . .
C6 C 0.6009(3) 0.20937(14) 0.3621(2) 0.0428(6) Uani 1 1 d . . . . .
C7 C 0.6285(3) 0.26944(14) 0.2979(2) 0.0469(6) Uani 1 1 d . . . . .
C8 C 0.6791(3) 0.24990(15) 0.2079(2) 0.0495(7) Uani 1 1 d . . . . .
C9 C 0.6976(3) 0.17404(15) 0.1824(2) 0.0426(6) Uani 1 1 d . . . . .
N4 N 0.2353(2) 0.05288(11) 0.03965(16) 0.0329(4) Uani 1 1 d . . . . .
C10 C 0.1945(2) 0.13791(12) 0.03480(15) 0.0297(5) Uani 1 1 d . . . . .
C11 C 0.2639(3) 0.17762(15) -0.0492(2) 0.0412(6) Uani 1 1 d . . . . .
C12 C 0.0192(3) 0.14449(15) 0.01108(19) 0.0383(6) Uani 1 1 d . . . . .
C13 C 0.2592(3) 0.17605(14) 0.13817(17) 0.0360(5) Uani 1 1 d . . . . .
C14 C 0.2180(3) 0.26332(15) -0.05457(19) 0.0478(6) Uani 1 1 d . . . . .
C15 C 0.0409(3) 0.27007(19) -0.0781(2) 0.0584(8) Uani 1 1 d . . . . .
C16 C -0.0245(3) 0.23043(16) 0.0070(2) 0.0504(7) Uani 1 1 d . . . . .
C17 C 0.0396(3) 0.26855(17) 0.1099(2) 0.0547(7) Uani 1 1 d . . . . .
C18 C 0.2154(3) 0.26237(14) 0.1328(2) 0.0457(6) Uani 1 1 d . . . . .
C19 C 0.2815(4) 0.30238(16) 0.0481(2) 0.0501(7) Uani 1 1 d . . . . .
H4A H 0.341(3) 0.0448(13) 0.0578(17) 0.045(7) Uiso 1 1 d . . . . .
H13A H 0.219(2) 0.1491(12) 0.1915(16) 0.032(6) Uiso 1 1 d . . . . .
H5 H 0.603(2) 0.0919(13) 0.3809(17) 0.040(6) Uiso 1 1 d . . . . .
H9 H 0.733(3) 0.1597(13) 0.1207(18) 0.042(6) Uiso 1 1 d . . . . .
H12A H -0.023(3) 0.1154(13) 0.0648(17) 0.043(6) Uiso 1 1 d . . . . .
H4B H 0.189(3) 0.0264(15) 0.092(2) 0.056(7) Uiso 1 1 d . . . . .
H11A H 0.227(3) 0.1526(13) -0.1117(19) 0.044(7) Uiso 1 1 d . . . . .
H18 H 0.257(3) 0.2862(13) 0.1985(18) 0.045(7) Uiso 1 1 d . . . . .
H8 H 0.701(3) 0.2885(14) 0.1680(18) 0.048(7) Uiso 1 1 d . . . . .
H12B H -0.020(3) 0.1191(13) -0.0517(18) 0.045(7) Uiso 1 1 d . . . . .
H19A H 0.252(3) 0.3583(16) 0.0435(19) 0.063(8) Uiso 1 1 d . . . . .
H13B H 0.368(3) 0.1688(12) 0.1536(16) 0.037(6) Uiso 1 1 d . . . . .
H11B H 0.373(3) 0.1722(12) -0.0301(16) 0.039(6) Uiso 1 1 d . . . . .
H3 H 1.245(3) -0.0021(14) 0.455(2) 0.066(8) Uiso 1 1 d . . . . .
H4C H 0.204(3) 0.0299(14) -0.024(2) 0.051(7) Uiso 1 1 d . . . . .
H17A H 0.002(3) 0.2427(14) 0.1645(19) 0.047(7) Uiso 1 1 d . . . . .
H14 H 0.264(3) 0.2875(14) -0.1060(19) 0.050(7) Uiso 1 1 d . . . . .
H17B H 0.011(3) 0.3212(16) 0.1071(19) 0.059(8) Uiso 1 1 d . . . . .
H6 H 0.569(3) 0.2218(15) 0.4215(19) 0.054(8) Uiso 1 1 d . . . . .
H19B H 0.388(3) 0.3014(14) 0.0638(17) 0.045(7) Uiso 1 1 d . . . . .
H2 H 1.329(3) 0.0007(13) 0.2893(19) 0.056(8) Uiso 1 1 d . . . . .
H16 H -0.136(3) 0.2353(14) -0.0068(18) 0.054(7) Uiso 1 1 d . . . . .
H15A H -0.003(3) 0.2456(15) -0.143(2) 0.060(8) Uiso 1 1 d . . . . .
H15B H 0.016(3) 0.3240(17) -0.081(2) 0.068(9) Uiso 1 1 d . . . . .
H3A H 0.563(4) 0.357(2) 0.373(3) 0.091(13) Uiso 1 1 d . . . . .
H3B H 0.605(4) 0.374(2) 0.276(3) 0.085(14) Uiso 1 1 d . . . . .

loop_
_atom_site_aniso_label
_atom_site_aniso_U_11
_atom_site_aniso_U_22
_atom_site_aniso_U_33
_atom_site_aniso_U_23
_atom_site_aniso_U_13
_atom_site_aniso_U_12
S1 0.0444(4) 0.0636(4) 0.0244(3) 0.0015(3) 0.0053(2) 0.0013(3)
S2 0.0274(3) 0.0412(3) 0.0360(3) -0.0073(3) 0.0062(2) -0.0015(2)
O1 0.0320(9) 0.0722(12) 0.0522(10) -0.0234(9) -0.0045(8) 0.0008(8)
O2 0.0509(10) 0.0420(10) 0.0587(11) 0.0038(8) 0.0270(9) -0.0048(8)
N1 0.0298(10) 0.0494(12) 0.0340(10) -0.0007(9) 0.0068(8) 0.0036(8)
N2 0.0282(9) 0.0434(11) 0.0258(9) -0.0056(8) 0.0041(7) 0.0029(8)
N3 0.080(2) 0.0441(16) 0.113(3) -0.0059(18) 0.043(2) 0.0052(14)
C1 0.0334(12) 0.0249(11) 0.0256(10) -0.0026(8) 0.0059(9) 0.0008(9)
C2 0.0291(13) 0.0532(16) 0.0487(15) -0.0012(12) 0.0021(11) 0.0041(11)
C3 0.0436(15) 0.0597(17) 0.0363(13) 0.0002(12) -0.0090(12) 0.0053(12)
C4 0.0218(10) 0.0397(13) 0.0332(11) -0.0003(10) 0.0051(9) 0.0019(9)
C5 0.0329(12) 0.0405(13) 0.0355(12) 0.0003(11) 0.0084(10) 0.0007(10)
C6 0.0344(13) 0.0492(16) 0.0472(15) -0.0126(12) 0.0138(12) 0.0018(11)
C7 0.0275(12) 0.0393(14) 0.0744(18) -0.0041(13) 0.0113(12) 0.0035(10)
C8 0.0403(14) 0.0438(16) 0.0683(18) 0.0159(14) 0.0203(13) 0.0007(12)
C9 0.0347(13) 0.0501(16) 0.0459(15) 0.0032(12) 0.0152(11) 0.0029(11)
N4 0.0288(11) 0.0398(11) 0.0306(11) -0.0042(9) 0.0067(9) 0.0005(9)
C10 0.0270(11) 0.0349(12) 0.0272(11) -0.0024(9) 0.0053(9) 0.0007(9)
C11 0.0412(15) 0.0500(15) 0.0347(13) -0.0004(12) 0.0135(11) -0.0043(12)
C12 0.0293(12) 0.0458(15) 0.0377(14) 0.0013(12) 0.0013(11) -0.0005(10)
C13 0.0336(13) 0.0439(14) 0.0295(12) -0.0031(10) 0.0039(10) -0.0003(11)
C14 0.0544(16) 0.0491(15) 0.0422(14) 0.0103(12) 0.0152(13) -0.0048(12)
C15 0.0611(19) 0.0525(18) 0.0566(18) 0.0159(15) -0.0015(15) 0.0073(15)
C16 0.0314(14) 0.0551(17) 0.0628(17) 0.0123(13) 0.0044(13) 0.0105(12)
C17 0.0593(18) 0.0421(16) 0.069(2) 0.0011(14) 0.0270(16) 0.0142(13)
C18 0.0554(16) 0.0402(14) 0.0413(14) -0.0104(12) 0.0089(12) -0.0026(12)
C19 0.0525(18) 0.0399(15) 0.0588(17) 0.0002(13) 0.0129(14) -0.0064(13)

loop_
_atom_type_symbol
_atom_type_description
_atom_type_scat_dispersion_real
_atom_type_scat_dispersion_imag
_atom_type_scat_source
C C 0.0033 0.0016 'International Tables Vol C Tables 4.2.6.8 and 6.1.1.4'
H H 0.0000 0.0000 'International Tables Vol C Tables 4.2.6.8 and 6.1.1.4'
N N 0.0061 0.0033 'International Tables Vol C Tables 4.2.6.8 and 6.1.1.4'
O O 0.0106 0.0060 'International Tables Vol C Tables 4.2.6.8 and 6.1.1.4'
S S 0.1246 0.1234 'International Tables Vol C Tables 4.2.6.8 and 6.1.1.4'

loop_
_geom_angle_atom_site_label_1
_geom_angle_atom_site_label_2
_geom_angle_atom_site_label_3
_geom_angle
_geom_angle_site_symmetry_1
_geom_angle_site_symmetry_3
_geom_angle_publ_flag
C3 S1 C1 89.70(11) . . y
O2 S2 O1 115.32(11) . . ?
O2 S2 N2 114.72(10) . . ?
O1 S2 N2 105.04(10) . . ?
O2 S2 C4 106.41(10) . . ?
O1 S2 C4 106.92(10) . . ?
N2 S2 C4 108.02(9) . . ?
C1 N1 C2 110.63(19) . . ?
C1 N2 S2 120.45(14) . . ?
C7 N3 H3A 119(2) . . ?
C7 N3 H3B 111(3) . . ?
H3A N3 H3B 120(4) . . ?
N1 C1 N2 121.73(18) . . ?
N1 C1 S1 112.89(15) . . ?
N2 C1 S1 125.38(16) . . ?
C3 C2 N1 116.8(2) . . ?
C3 C2 H2 125.2(15) . . ?
N1 C2 H2 118.0(15) . . ?
C2 C3 S1 110.00(19) . . ?
C2 C3 H3 129.2(18) . . ?
S1 C3 H3 120.8(18) . . ?
C5 C4 C9 119.0(2) . . ?
C5 C4 S2 120.90(17) . . ?
C9 C4 S2 120.00(17) . . ?
C6 C5 C4 120.5(2) . . ?
C6 C5 H5 121.2(13) . . ?
C4 C5 H5 118.3(13) . . ?
C5 C6 C7 121.0(2) . . ?
C5 C6 H6 120.6(16) . . ?
C7 C6 H6 118.4(16) . . ?
N3 C7 C6 120.9(3) . . ?
N3 C7 C8 121.1(3) . . ?
C6 C7 C8 117.9(2) . . ?
C9 C8 C7 121.1(2) . . ?
C9 C8 H8 120.9(16) . . ?
C7 C8 H8 118.0(16) . . ?
C8 C9 C4 120.5(2) . . ?
C8 C9 H9 122.0(14) . . ?
C4 C9 H9 117.5(13) . . ?
C10 N4 H4A 112.2(15) . . ?
C10 N4 H4B 110.5(14) . . ?
H4A N4 H4B 106(2) . . ?
C10 N4 H4C 110.6(15) . . ?
H4A N4 H4C 106(2) . . ?
H4B N4 H4C 111(2) . . ?
N4 C10 C12 107.84(17) . . ?
N4 C10 C13 109.49(17) . . ?
C12 C10 C13 110.05(18) . . ?
N4 C10 C11 109.80(18) . . ?
C12 C10 C11 110.43(19) . . ?
C13 C10 C11 109.21(19) . . ?
C14 C11 C10 109.0(2) . . ?
C14 C11 H11A 110.9(14) . . ?
C10 C11 H11A 108.6(14) . . ?
C14 C11 H11B 110.6(13) . . ?
C10 C11 H11B 106.8(13) . . ?
H11A C11 H11B 111(2) . . ?
C10 C12 C16 108.62(19) . . ?
C10 C12 H12A 108.5(13) . . ?
C16 C12 H12A 112.6(13) . . ?
C10 C12 H12B 109.2(14) . . ?
C16 C12 H12B 111.8(14) . . ?
H12A C12 H12B 106.0(19) . . ?
C10 C13 C18 109.07(19) . . ?
C10 C13 H13A 108.9(12) . . ?
C18 C13 H13A 111.9(12) . . ?
C10 C13 H13B 109.0(13) . . ?
C18 C13 H13B 111.9(13) . . ?
H13A C13 H13B 106.0(18) . . ?
C19 C14 C11 109.5(2) . . ?
C19 C14 C15 109.4(2) . . ?
C11 C14 C15 109.4(2) . . ?
C19 C14 H14 108.2(14) . . ?
C11 C14 H14 107.9(14) . . ?
C15 C14 H14 112.3(14) . . ?
C16 C15 C14 109.3(2) . . ?
C16 C15 H15A 108.7(16) . . ?
C14 C15 H15A 111.2(16) . . ?
C16 C15 H15B 110.8(17) . . ?
C14 C15 H15B 107.2(17) . . ?
H15A C15 H15B 110(2) . . ?
C17 C16 C15 110.1(2) . . ?
C17 C16 C12 109.7(2) . . ?
C15 C16 C12 109.2(2) . . ?
C17 C16 H16 108.7(14) . . ?
C15 C16 H16 109.7(14) . . ?
C12 C16 H16 109.3(15) . . ?
C16 C17 C18 109.7(2) . . ?
C16 C17 H17A 110.6(14) . . ?
C18 C17 H17A 107.8(14) . . ?
C16 C17 H17B 109.1(16) . . ?
C18 C17 H17B 109.5(16) . . ?
H17A C17 H17B 110(2) . . ?
C17 C18 C19 109.9(2) . . ?
C17 C18 C13 108.3(2) . . ?
C19 C18 C13 110.0(2) . . ?
C17 C18 H18 110.1(14) . . ?
C19 C18 H18 109.8(14) . . ?
C13 C18 H18 108.7(14) . . ?
C14 C19 C18 109.4(2) . . ?
C14 C19 H19A 108.9(15) . . ?
C18 C19 H19A 110.4(15) . . ?
C14 C19 H19B 112.2(15) . . ?
C18 C19 H19B 109.9(15) . . ?
H19A C19 H19B 106(2) . . ?

loop_
_geom_bond_atom_site_label_1
_geom_bond_atom_site_label_2
_geom_bond_distance
_geom_bond_site_symmetry_2
_geom_bond_publ_flag
S1 C3 1.715(3) . y
S1 C1 1.750(2) . y
S2 O2 1.4405(17) . y
S2 O1 1.4452(16) . y
S2 N2 1.5832(18) . y
S2 C4 1.765(2) . y
N1 C1 1.316(3) . y
N1 C2 1.381(3) . y
N2 C1 1.360(3) . y
N3 C7 1.384(4) . y
N3 H3A 0.86(3) . ?
N3 H3B 0.80(3) . ?
C2 C3 1.330(4) . y
C2 H2 0.95(3) . ?
C3 H3 0.91(3) . ?
C4 C5 1.381(3) . ?
C4 C9 1.385(3) . ?
C5 C6 1.370(3) . ?
C5 H5 0.95(2) . ?
C6 C7 1.388(4) . ?
C6 H6 0.91(3) . ?
C7 C8 1.392(4) . ?
C8 C9 1.363(4) . ?
C8 H8 0.89(2) . ?
C9 H9 0.96(2) . ?
N4 C10 1.502(3) . y
N4 H4A 0.92(3) . ?
N4 H4B 0.99(3) . ?
N4 H4C 0.92(3) . ?
C10 C12 1.520(3) . ?
C10 C13 1.526(3) . ?
C10 C11 1.529(3) . ?
C11 C14 1.524(4) . ?
C11 H11A 0.94(2) . ?
C11 H11B 0.95(2) . ?
C12 C16 1.524(4) . ?
C12 H12A 1.00(2) . ?
C12 H12B 0.94(2) . ?
C13 C18 1.530(3) . ?
C13 H13A 0.97(2) . ?
C13 H13B 0.95(2) . ?
C14 C19 1.523(4) . ?
C14 C15 1.535(4) . ?
C14 H14 0.95(2) . ?
C15 C16 1.523(4) . ?
C15 H15A 0.97(3) . ?
C15 H15B 0.95(3) . ?
C16 C17 1.520(4) . ?
C16 H16 0.97(2) . ?
C17 C18 1.523(4) . ?
C17 H17A 0.96(2) . ?
C17 H17B 0.94(3) . ?
C18 C19 1.524(4) . ?
C18 H18 0.97(2) . ?
C19 H19A 0.99(3) . ?
C19 H19B 0.92(2) . ?

loop_
_geom_hbond_atom_site_label_D
_geom_hbond_atom_site_label_H
_geom_hbond_atom_site_label_A
_geom_hbond_distance_DH
_geom_hbond_distance_HA
_geom_hbond_distance_DA
_geom_hbond_angle_DHA
_geom_hbond_site_symmetry_A
_geom_hbond_publ_flag
N4 H4A O1 0.92(3) 2.06(3) 2.966(3) 168(2) . yes
N4 H4B N1 0.99(3) 1.94(3) 2.903(3) 164(2) 1_455 yes
N4 H4C N2 0.92(3) 2.02(3) 2.925(3) 169(2) 3_655 yes

loop_
_geom_torsion_atom_site_label_1
_geom_torsion_atom_site_label_2
_geom_torsion_atom_site_label_3
_geom_torsion_atom_site_label_4
_geom_torsion
_geom_torsion_site_symmetry_1
_geom_torsion_site_symmetry_2
_geom_torsion_site_symmetry_3
_geom_torsion_site_symmetry_4
_geom_torsion_publ_flag
O2 S2 N2 C1 -45.31(19) . . . . ?
O1 S2 N2 C1 -172.98(15) . . . . y
C4 S2 N2 C1 73.17(17) . . . . ?
C2 N1 C1 N2 179.38(18) . . . . ?
C2 N1 C1 S1 -1.1(2) . . . . ?
S2 N2 C1 N1 -171.77(16) . . . . ?
S2 N2 C1 S1 8.8(2) . . . . y
C3 S1 C1 N1 1.45(16) . . . . ?
C3 S1 C1 N2 -179.09(18) . . . . ?
C1 N1 C2 C3 0.1(3) . . . . ?
N1 C2 C3 S1 1.0(3) . . . . ?
C1 S1 C3 C2 -1.3(2) . . . . ?
O2 S2 C4 C5 -10.3(2) . . . . ?
O1 S2 C4 C5 113.44(18) . . . . ?
N2 S2 C4 C5 -133.97(17) . . . . ?
O2 S2 C4 C9 173.98(17) . . . . y
O1 S2 C4 C9 -62.3(2) . . . . ?
N2 S2 C4 C9 50.3(2) . . . . ?
C9 C4 C5 C6 0.8(3) . . . . ?
S2 C4 C5 C6 -174.92(17) . . . . ?
C4 C5 C6 C7 0.1(3) . . . . ?
C5 C6 C7 N3 -178.4(2) . . . . ?
C5 C6 C7 C8 -1.2(4) . . . . ?
N3 C7 C8 C9 178.7(3) . . . . ?
C6 C7 C8 C9 1.5(4) . . . . ?
C7 C8 C9 C4 -0.6(4) . . . . ?
C5 C4 C9 C8 -0.6(3) . . . . ?
S2 C4 C9 C8 175.22(19) . . . . ?
N4 C10 C11 C14 178.66(19) . . . . ?
C12 C10 C11 C14 59.9(3) . . . . ?
C13 C10 C11 C14 -61.3(3) . . . . ?
N4 C10 C12 C16 179.38(19) . . . . ?
C13 C10 C12 C16 60.0(2) . . . . ?
C11 C10 C12 C16 -60.6(2) . . . . ?
N4 C10 C13 C18 -179.33(18) . . . . ?
C12 C10 C13 C18 -61.0(2) . . . . ?
C11 C10 C13 C18 60.4(2) . . . . ?
C10 C11 C14 C19 61.0(3) . . . . ?
C10 C11 C14 C15 -59.0(3) . . . . ?
C19 C14 C15 C16 -59.7(3) . . . . ?
C11 C14 C15 C16 60.3(3) . . . . ?
C14 C15 C16 C17 59.4(3) . . . . ?
C14 C15 C16 C12 -61.2(3) . . . . ?
C10 C12 C16 C17 -59.8(3) . . . . ?
C10 C12 C16 C15 61.0(3) . . . . ?
C15 C16 C17 C18 -59.2(3) . . . . ?
C12 C16 C17 C18 61.1(3) . . . . ?
C16 C17 C18 C19 59.3(3) . . . . ?
C16 C17 C18 C13 -60.9(3) . . . . ?
C10 C13 C18 C17 60.5(3) . . . . ?
C10 C13 C18 C19 -59.6(3) . . . . ?
C11 C14 C19 C18 -59.9(3) . . . . ?
C15 C14 C19 C18 60.0(3) . . . . ?
C17 C18 C19 C14 -59.9(3) . . . . ?
C13 C18 C19 C14 59.3(3) . . . . ?
